data_4343971
loop_
_publ_author_name
'Mebrouk, Kenny'
'Kaddour, Wafa'
'Auban-Senzier, Pascale'
'Pasquier, Claude'
'Jeannin, Olivier'
'Camerel, Franck'
'Fourmigu\'e, Marc'

_publ_section_title
;
 Molecular Alloys of Neutral Gold/Nickel Dithiolene Complexes in
 Single-Component Semiconductors.
;
_journal_issue 15
_journal_name_full 'Inorganic chemistry'
_journal_page_first 7454
_journal_page_last 7460
_journal_paper_doi 10.1021/acs.inorgchem.5b01059
_journal_volume 54
_journal_year 2015
_chemical_formula_moiety 'C44 H52 Au0.30 Ni0.70 O4 S4'
_chemical_formula_sum 'C44 H52 Au0.3 Ni0.7 O4 S4'
_chemical_formula_weight 872.59
_chemical_name_systematic
; 
 ? 
;
_space_group_IT_number 2
_symmetry_cell_setting triclinic
_symmetry_space_group_name_Hall '-P 1'
_symmetry_space_group_name_H-M 'P -1'
_atom_sites_solution_hydrogens geom
_atom_sites_solution_primary direct
_atom_sites_solution_secondary difmap
_audit_creation_method SHELXL-97
_cell_angle_alpha 105.593(3)
_cell_angle_beta 98.297(3)
_cell_angle_gamma 108.207(3)
_cell_formula_units_Z 2
_cell_length_a 9.2160(7)
_cell_length_b 13.9280(11)
_cell_length_c 18.5420(15)
_cell_measurement_reflns_used 9975
_cell_measurement_temperature 150(2)
_cell_measurement_theta_max 27.44
_cell_measurement_theta_min 2.31
_cell_volume 2108.8(3)
_computing_cell_refinement 'Bruker SMART'
_computing_data_collection 'Bruker SAINT'
_computing_data_reduction 'Bruker SAINT'
_computing_molecular_graphics 'Ortep-3 for Windows (Farrugia, 1997)'
_computing_publication_material 'WinGX publication routines (Farrugia, 1999)'
_computing_structure_refinement 'SHELXL-97 (Sheldrick, 1997)'
_computing_structure_solution 'SIR97 (Altomare et al., 1999)'
_diffrn_ambient_temperature 150(2)
_diffrn_detector 'CCD plate'
_diffrn_measured_fraction_theta_full 0.965
_diffrn_measured_fraction_theta_max 0.965
_diffrn_measurement_device_type 'APEXII, Bruker-AXS'
_diffrn_measurement_method 'CCD rotation images, thin slices'
_diffrn_radiation_monochromator graphite
_diffrn_radiation_source 'fine-focus sealed tube'
_diffrn_radiation_type MoK\a
_diffrn_radiation_wavelength 0.71073
_diffrn_reflns_av_R_equivalents 0.0460
_diffrn_reflns_av_sigmaI/netI 0.0456
_diffrn_reflns_limit_h_max 11
_diffrn_reflns_limit_h_min -11
_diffrn_reflns_limit_k_max 18
_diffrn_reflns_limit_k_min -18
_diffrn_reflns_limit_l_max 24
_diffrn_reflns_limit_l_min -24
_diffrn_reflns_number 31553
_diffrn_reflns_theta_full 27.51
_diffrn_reflns_theta_max 27.51
_diffrn_reflns_theta_min 1.18
_exptl_absorpt_coefficient_mu 1.592
_exptl_absorpt_correction_T_max 0.953
_exptl_absorpt_correction_T_min 0.676
_exptl_absorpt_correction_type multi-scan
_exptl_absorpt_process_details
;
  [Sheldrick, G.M. (2002). SADABS Bruker AXS Inc., Madison, Wisconsin, USA]
;
_exptl_crystal_colour brown
_exptl_crystal_density_diffrn 1.374
_exptl_crystal_density_method 'not measured'
_exptl_crystal_description plate
_exptl_crystal_F_000 910
_exptl_crystal_size_max 0.32
_exptl_crystal_size_mid 0.21
_exptl_crystal_size_min 0.03
_refine_diff_density_max 1.986
_refine_diff_density_min -2.568
_refine_diff_density_rms 0.222
_refine_ls_extinction_method none
_refine_ls_goodness_of_fit_ref 1.071
_refine_ls_hydrogen_treatment constr
_refine_ls_matrix_type full
_refine_ls_number_parameters 477
_refine_ls_number_reflns 9347
_refine_ls_number_restraints 3
_refine_ls_restrained_S_all 1.074
_refine_ls_R_factor_all 0.1018
_refine_ls_R_factor_gt 0.0806
_refine_ls_shift/su_max 0.000
_refine_ls_shift/su_mean 0.000
_refine_ls_structure_factor_coef Fsqd
_refine_ls_weighting_details 'calc w=1/[\s^2^(Fo^2^)+(0.1210P)^2^+10.4924P] where P=(Fo^2^+2Fc^2^)/3'
_refine_ls_weighting_scheme calc
_refine_ls_wR_factor_gt 0.2226
_refine_ls_wR_factor_ref 0.2446
_reflns_number_gt 7288
_reflns_number_total 9347
_reflns_threshold_expression >2sigma(I)
_cod_data_source_file ic5b01059_si_001.cif
_cod_data_source_block Au30%
_cod_depositor_comments 'Adding full bibliography for 4343971--4343973.cif.'
_cod_original_sg_symbol_H-M P-1
_cod_original_formula_sum 'C44 H52 Au0.30 Ni0.70 O4 S4'
_cod_database_code 4343971

loop_
_symmetry_equiv_pos_as_xyz
'x, y, z'
'-x, -y, -z'

loop_
_atom_site_label
_atom_site_type_symbol
_atom_site_fract_x
_atom_site_fract_y
_atom_site_fract_z
_atom_site_U_iso_or_equiv
_atom_site_adp_type
_atom_site_occupancy
_atom_site_symmetry_multiplicity
_atom_site_calc_flag
_atom_site_refinement_flags
_atom_site_disorder_assembly
_atom_site_disorder_group
C1 C -0.5196(7) -0.1935(5) -0.0868(5) 0.0415(16) Uani 1 1 d . . .
C2 C -0.5359(7) -0.2537(5) -0.0364(4) 0.0412(16) Uani 1 1 d . . .
C3 C -0.6227(7) -0.2261(5) -0.1630(4) 0.0381(14) Uani 1 1 d . . .
C4 C -0.6681(7) -0.1516(5) -0.1887(4) 0.0396(15) Uani 1 1 d . . .
H4 H -0.6318 -0.0808 -0.1561 0.048 Uiso 1 1 calc R . .
C5 C -0.7653(8) -0.1805(5) -0.2612(4) 0.0446(16) Uani 1 1 d . . .
H5 H -0.7937 -0.1294 -0.2768 0.054 Uiso 1 1 calc R . .
C6 C -0.8218(9) -0.2877(6) -0.3116(5) 0.0489(17) Uani 1 1 d . A .
C7 C -0.7748(9) -0.3626(5) -0.2871(5) 0.0510(18) Uani 1 1 d . . .
H7 H -0.8095 -0.4332 -0.3199 0.061 Uiso 1 1 calc R . .
C8 C -0.6779(9) -0.3321(5) -0.2149(5) 0.052(2) Uani 1 1 d . . .
H8 H -0.6477 -0.3829 -0.1998 0.063 Uiso 1 1 calc R . .
C9A C -0.9698(15) -0.2466(11) -0.4181(7) 0.034(3) Uani 0.467(12) 1 d P A 1
H9A1 H -0.8788 -0.1966 -0.4263 0.041 Uiso 0.467(12) 1 calc PR A 1
H9A2 H -1.0138 -0.2055 -0.3828 0.041 Uiso 0.467(12) 1 calc PR A 1
C10A C -1.0916(16) -0.3092(12) -0.4943(7) 0.040(3) Uani 0.467(12) 1 d P A 1
H10A H -1.0448 -0.3441 -0.5318 0.048 Uiso 0.467(12) 1 calc PR A 1
H10B H -1.1286 -0.2610 -0.5141 0.048 Uiso 0.467(12) 1 calc PR A 1
C11A C -1.2333(15) -0.3955(11) -0.4821(7) 0.109(5) Uani 0.467(12) 1 d P A 1
H11A H -1.2709 -0.3626 -0.4394 0.130 Uiso 0.467(12) 1 calc PR A 1
H11B H -1.2012 -0.4509 -0.4708 0.130 Uiso 0.467(12) 1 calc PR A 1
C12A C -1.3694(14) -0.4456(12) -0.5610(7) 0.100(4) Uani 0.467(12) 1 d P A 1
H12A H -1.4600 -0.4978 -0.5554 0.149 Uiso 0.467(12) 1 calc PR A 1
H12B H -1.3316 -0.4794 -0.6025 0.149 Uiso 0.467(12) 1 calc PR A 1
H12C H -1.3982 -0.3896 -0.5722 0.149 Uiso 0.467(12) 1 calc PR A 1
C9B C -0.984(3) -0.4215(16) -0.4161(9) 0.099(9) Uani 0.533(12) 1 d P A 2
H9B1 H -1.0387 -0.4541 -0.3828 0.119 Uiso 0.533(12) 1 calc PR A 2
H9B2 H -0.9033 -0.4512 -0.4260 0.119 Uiso 0.533(12) 1 calc PR A 2
C10B C -1.092(3) -0.4439(19) -0.4875(12) 0.105(9) Uani 0.533(12) 1 d P A 2
H10C H -1.1413 -0.5211 -0.5119 0.125 Uiso 0.533(12) 1 calc PR A 2
H10D H -1.0329 -0.4162 -0.5213 0.125 Uiso 0.533(12) 1 calc PR A 2
C11B C -1.2333(15) -0.3955(11) -0.4821(7) 0.109(5) Uani 0.533(12) 1 d P A 2
H11C H -1.2797 -0.4099 -0.4406 0.130 Uiso 0.533(12) 1 calc PR A 2
H11D H -1.1879 -0.3183 -0.4695 0.130 Uiso 0.533(12) 1 calc PR A 2
C12B C -1.3694(14) -0.4456(12) -0.5610(7) 0.100(4) Uani 0.533(12) 1 d P A 2
H12D H -1.4407 -0.4079 -0.5573 0.149 Uiso 0.533(12) 1 calc PR A 2
H12E H -1.4261 -0.5200 -0.5694 0.149 Uiso 0.533(12) 1 calc PR A 2
H12F H -1.3229 -0.4389 -0.6033 0.149 Uiso 0.533(12) 1 calc PR A 2
C13 C -0.6713(7) -0.3522(5) -0.0498(4) 0.0395(15) Uani 1 1 d . . .
C14 C -0.8258(7) -0.3612(5) -0.0786(4) 0.0419(16) Uani 1 1 d . . .
H14 H -0.8435 -0.3029 -0.0878 0.050 Uiso 1 1 calc R . .
C15 C -0.9516(7) -0.4545(5) -0.0935(5) 0.0427(16) Uani 1 1 d . . .
H15 H -1.0532 -0.4585 -0.1123 0.051 Uiso 1 1 calc R . .
C16 C -0.9285(7) -0.5439(5) -0.0807(4) 0.0398(15) Uani 1 1 d . . .
C17 C -0.7773(8) -0.5363(5) -0.0507(5) 0.0455(17) Uani 1 1 d . . .
H17 H -0.7603 -0.5947 -0.0412 0.055 Uiso 1 1 calc R . .
C18 C -0.6512(7) -0.4410(5) -0.0347(5) 0.0430(16) Uani 1 1 d . . .
H18 H -0.5503 -0.4361 -0.0134 0.052 Uiso 1 1 calc R . .
C19 C -1.0428(8) -0.7294(5) -0.0912(5) 0.0490(18) Uani 1 1 d . . .
H19A H -1.0020 -0.7185 -0.0372 0.059 Uiso 1 1 calc R . .
H19B H -0.9698 -0.7479 -0.1200 0.059 Uiso 1 1 calc R . .
C20 C -1.2037(9) -0.8177(5) -0.1224(5) 0.054(2) Uani 1 1 d . . .
H20A H -1.1973 -0.8812 -0.1123 0.065 Uiso 1 1 calc R . .
H20B H -1.2763 -0.7957 -0.0951 0.065 Uiso 1 1 calc R . .
C21 C -1.2680(10) -0.8454(6) -0.2074(6) 0.062(2) Uani 1 1 d . . .
H21A H -1.1947 -0.8659 -0.2350 0.075 Uiso 1 1 calc R . .
H21B H -1.2783 -0.7828 -0.2177 0.075 Uiso 1 1 calc R . .
C22 C -1.4289(10) -0.9374(6) -0.2370(6) 0.070(3) Uani 1 1 d . . .
H22A H -1.4175 -1.0010 -0.2305 0.106 Uiso 1 1 calc R . .
H22B H -1.4698 -0.9504 -0.2908 0.106 Uiso 1 1 calc R . .
H22C H -1.5003 -0.9185 -0.2082 0.106 Uiso 1 1 calc R . .
C23 C 0.0570(8) 0.0900(5) 0.1965(4) 0.0432(16) Uani 1 1 d . . .
C24 C 0.0570(8) 0.1558(5) 0.1513(4) 0.0425(16) Uani 1 1 d . . .
C25 C 0.1723(10) 0.1196(5) 0.2704(4) 0.0515(19) Uani 1 1 d . . .
C26 C 0.1265(15) 0.0805(7) 0.3291(5) 0.099(5) Uani 1 1 d . . .
H26 H 0.0221 0.0363 0.3208 0.119 Uiso 1 1 calc R . .
C27 C 0.2280(18) 0.1044(9) 0.3970(5) 0.135(7) Uani 1 1 d . . .
H27 H 0.1929 0.0786 0.4352 0.162 Uiso 1 1 calc R . .
C28 C 0.3885(17) 0.1692(7) 0.4101(4) 0.098(5) Uani 1 1 d . B .
C29 C 0.4398(11) 0.2093(6) 0.3545(4) 0.056(2) Uani 1 1 d . . .
H29 H 0.5447 0.2527 0.3629 0.067 Uiso 1 1 calc R . .
C30 C 0.3313(9) 0.1835(6) 0.2853(4) 0.0473(17) Uani 1 1 d . . .
H30 H 0.3660 0.2099 0.2473 0.057 Uiso 1 1 calc R . .
C31A C 0.6305(12) 0.2475(11) 0.4999(6) 0.089(3) Uani 1 1 d D B 3
H31A H 0.6532 0.3228 0.5071 0.107 Uiso 1 1 calc R B 3
H31B H 0.6764 0.2190 0.4593 0.107 Uiso 1 1 calc R B 3
C32A C 0.6985(15) 0.234(2) 0.5753(7) 0.34(3) Uani 1 1 d D B 3
H32A H 0.6159 0.2227 0.6027 0.411 Uiso 1 1 calc R B 3
H32B H 0.7196 0.1682 0.5614 0.411 Uiso 1 1 calc R B 3
C33A C 0.814(4) 0.302(3) 0.6201(10) 0.83(9) Uani 1 1 d D B 3
H33A H 0.7899 0.3640 0.6170 0.999 Uiso 1 1 calc R B 3
H33B H 0.8877 0.2984 0.5878 0.999 Uiso 1 1 calc R B 3
C34A C 0.9332(5) 0.3546(3) 0.6987(3) 0.151(7) Uani 1 1 d D B 3
H34A H 1.0253 0.4079 0.6953 0.227 Uiso 1 1 calc R B 3
H34B H 0.9623 0.3011 0.7138 0.227 Uiso 1 1 calc R B 3
H34C H 0.8868 0.3879 0.7363 0.227 Uiso 1 1 calc R B 3
C35 C 0.1587(5) 0.2701(3) 0.1754(3) 0.0395(14) Uani 1 1 d R . .
C36 C 0.2384(5) 0.3113(3) 0.1254(3) 0.0440(16) Uani 1 1 d R . .
H36 H 0.2255 0.2668 0.0756 0.053 Uiso 1 1 calc R . .
C37 C 0.3382(8) 0.4199(5) 0.1499(5) 0.0485(18) Uani 1 1 d . . .
H37 H 0.3934 0.4465 0.1169 0.058 Uiso 1 1 calc R . .
C38 C 0.3544(8) 0.4873(5) 0.2230(5) 0.0486(18) Uani 1 1 d . . .
C39 C 0.2731(8) 0.4479(5) 0.2724(5) 0.0499(17) Uani 1 1 d . . .
H39 H 0.2834 0.4936 0.3213 0.060 Uiso 1 1 calc R . .
C40 C 0.1763(8) 0.3406(5) 0.2495(4) 0.0456(16) Uani 1 1 d . . .
H40 H 0.1225 0.3150 0.2833 0.055 Uiso 1 1 calc R . .
C41 C 0.5377(18) 0.6401(11) 0.2045(10) 0.142(3) Uani 1 1 d . . .
H41A H 0.4669 0.6384 0.1596 0.170 Uiso 1 1 calc R . .
H41B H 0.6037 0.6010 0.1869 0.170 Uiso 1 1 calc R . .
C43 C 0.7592(18) 0.7619(11) 0.3199(10) 0.142(3) Uani 1 1 d . . .
H43A H 0.8517 0.7550 0.3033 0.170 Uiso 1 1 calc R . .
H43B H 0.7183 0.7068 0.3424 0.170 Uiso 1 1 calc R . .
C44 C 0.8075(18) 0.8941(11) 0.3891(9) 0.142(3) Uani 1 1 d . . .
H44A H 0.7353 0.8905 0.4218 0.213 Uiso 1 1 calc R . .
H44B H 0.7994 0.9428 0.3620 0.213 Uiso 1 1 calc R . .
H44C H 0.9132 0.9190 0.4202 0.213 Uiso 1 1 calc R . .
O1 O -0.9186(7) -0.3185(5) -0.3825(3) 0.0597(14) Uani 1 1 d . . .
O2 O -1.0607(5) -0.6334(3) -0.0996(3) 0.0449(12) Uani 1 1 d . . .
O3 O 0.4631(12) 0.1897(6) 0.4798(4) 0.128(4) Uani 1 1 d D . .
O4 O 0.4497(6) 0.5935(4) 0.2526(4) 0.0632(16) Uani 1 1 d . . .
S1 S -0.36268(19) -0.07280(11) -0.05937(11) 0.0424(4) Uani 1 1 d . . .
S2 S -0.39148(19) -0.20977(12) 0.04828(11) 0.0418(4) Uani 1 1 d . . .
S3 S -0.0852(2) -0.03779(12) 0.16379(12) 0.0468(5) Uani 1 1 d . . .
S4 S -0.07302(19) 0.10529(12) 0.06151(11) 0.0412(4) Uani 1 1 d . . .
Ni1 Ni -0.22508(5) -0.05491(3) 0.05291(3) 0.0359(2) Uani 0.704(3) 1 d P . .
Au1 Au -0.22508(5) -0.05491(3) 0.05291(3) 0.0359(2) Uani 0.296(3) 1 d P . .
C42 C 0.6362(18) 0.7525(11) 0.2532(10) 0.142(3) Uani 1 1 d . . .
H42A H 0.5680 0.7882 0.2731 0.170 Uiso 1 1 calc R . .
H42B H 0.6879 0.7896 0.2212 0.170 Uiso 1 1 calc R . .

loop_
_atom_site_aniso_label
_atom_site_aniso_U_11
_atom_site_aniso_U_22
_atom_site_aniso_U_33
_atom_site_aniso_U_23
_atom_site_aniso_U_13
_atom_site_aniso_U_12
C1 0.029(3) 0.021(3) 0.087(5) 0.024(3) 0.031(3) 0.014(2)
C2 0.033(3) 0.022(3) 0.083(5) 0.026(3) 0.029(3) 0.016(2)
C3 0.029(3) 0.022(3) 0.068(4) 0.019(3) 0.021(3) 0.009(2)
C4 0.038(3) 0.022(3) 0.071(4) 0.020(3) 0.027(3) 0.016(2)
C5 0.046(4) 0.030(3) 0.064(4) 0.018(3) 0.023(3) 0.017(3)
C6 0.043(4) 0.035(3) 0.070(5) 0.015(3) 0.027(4) 0.012(3)
C7 0.048(4) 0.026(3) 0.072(5) 0.006(3) 0.021(4) 0.010(3)
C8 0.050(4) 0.024(3) 0.098(6) 0.026(3) 0.036(4) 0.021(3)
C9A 0.035(7) 0.044(7) 0.034(7) 0.024(6) 0.008(5) 0.021(6)
C10A 0.038(7) 0.056(9) 0.029(6) 0.012(6) 0.007(5) 0.023(7)
C11A 0.097(8) 0.105(9) 0.075(7) -0.019(6) 0.047(6) 0.002(7)
C12A 0.083(8) 0.152(12) 0.092(8) 0.063(8) 0.036(6) 0.054(8)
C9B 0.133(19) 0.077(13) 0.031(8) 0.005(8) 0.012(9) -0.021(12)
C10B 0.18(3) 0.084(15) 0.079(14) 0.040(12) 0.057(16) 0.060(16)
C11B 0.097(8) 0.105(9) 0.075(7) -0.019(6) 0.047(6) 0.002(7)
C12B 0.083(8) 0.152(12) 0.092(8) 0.063(8) 0.036(6) 0.054(8)
C13 0.032(3) 0.024(3) 0.079(5) 0.029(3) 0.026(3) 0.016(2)
C14 0.035(3) 0.025(3) 0.083(5) 0.031(3) 0.025(3) 0.017(3)
C15 0.027(3) 0.029(3) 0.087(5) 0.032(3) 0.022(3) 0.016(2)
C16 0.031(3) 0.022(3) 0.078(5) 0.025(3) 0.025(3) 0.012(2)
C17 0.037(3) 0.025(3) 0.091(5) 0.033(3) 0.026(3) 0.017(3)
C18 0.026(3) 0.026(3) 0.089(5) 0.030(3) 0.018(3) 0.014(2)
C19 0.042(4) 0.024(3) 0.097(6) 0.032(3) 0.030(4) 0.017(3)
C20 0.047(4) 0.028(3) 0.099(6) 0.035(4) 0.032(4) 0.010(3)
C21 0.052(5) 0.036(4) 0.100(7) 0.030(4) 0.028(5) 0.007(3)
C22 0.058(5) 0.031(4) 0.111(7) 0.024(4) 0.017(5) 0.003(3)
C23 0.052(4) 0.024(3) 0.061(4) 0.017(3) 0.031(3) 0.013(3)
C24 0.041(3) 0.022(3) 0.074(5) 0.021(3) 0.031(3) 0.012(3)
C25 0.083(6) 0.028(3) 0.047(4) 0.015(3) 0.037(4) 0.014(3)
C26 0.141(10) 0.053(5) 0.047(5) 0.008(4) 0.037(6) -0.037(6)
C27 0.194(14) 0.081(7) 0.041(5) 0.015(5) 0.029(7) -0.062(8)
C28 0.172(12) 0.048(5) 0.025(4) 0.002(3) 0.022(5) -0.014(6)
C29 0.091(6) 0.036(4) 0.042(4) 0.011(3) 0.028(4) 0.024(4)
C30 0.066(5) 0.044(4) 0.054(4) 0.028(3) 0.035(4) 0.031(4)
C31A 0.094(8) 0.114(9) 0.081(7) 0.047(7) 0.046(6) 0.044(7)
C32A 0.050(7) 0.72(6) 0.050(7) 0.083(17) -0.027(6) -0.076(17)
C33A 1.34(17) 1.7(2) 0.12(2) 0.34(6) 0.23(5) 1.39(18)
C34A 0.173(17) 0.127(14) 0.152(15) 0.072(12) 0.057(13) 0.025(12)
C35 0.035(3) 0.023(3) 0.069(4) 0.021(3) 0.024(3) 0.013(2)
C36 0.040(3) 0.026(3) 0.080(5) 0.027(3) 0.031(3) 0.017(3)
C37 0.040(4) 0.029(3) 0.095(6) 0.035(4) 0.035(4) 0.016(3)
C38 0.032(3) 0.026(3) 0.088(5) 0.026(3) 0.008(3) 0.008(3)
C39 0.040(4) 0.030(3) 0.073(5) 0.020(3) 0.004(3) 0.006(3)
C40 0.037(3) 0.029(3) 0.071(5) 0.022(3) 0.015(3) 0.006(3)
C41 0.112(6) 0.095(5) 0.174(8) 0.081(5) -0.008(5) -0.034(4)
C43 0.112(6) 0.095(5) 0.174(8) 0.081(5) -0.008(5) -0.034(4)
C44 0.112(6) 0.095(5) 0.174(8) 0.081(5) -0.008(5) -0.034(4)
O1 0.058(3) 0.054(3) 0.071(4) 0.026(3) 0.014(3) 0.023(3)
O2 0.033(2) 0.0201(19) 0.091(4) 0.028(2) 0.023(2) 0.0109(17)
O3 0.179(10) 0.076(5) 0.049(4) 0.018(3) -0.021(5) -0.032(6)
O4 0.046(3) 0.031(2) 0.106(5) 0.035(3) 0.008(3) 0.000(2)
S1 0.0338(8) 0.0209(7) 0.0815(12) 0.0270(7) 0.0238(8) 0.0093(6)
S2 0.0361(8) 0.0276(7) 0.0725(11) 0.0261(7) 0.0232(8) 0.0136(6)
S3 0.0541(10) 0.0215(7) 0.0736(12) 0.0233(7) 0.0306(9) 0.0127(7)
S4 0.0378(8) 0.0258(7) 0.0718(11) 0.0249(7) 0.0228(8) 0.0160(6)
Ni1 0.0311(3) 0.0176(2) 0.0679(4) 0.0201(2) 0.0225(2) 0.01119(18)
Au1 0.0311(3) 0.0176(2) 0.0679(4) 0.0201(2) 0.0225(2) 0.01119(18)
C42 0.112(6) 0.095(5) 0.174(8) 0.081(5) -0.008(5) -0.034(4)

loop_
_atom_type_symbol
_atom_type_description
_atom_type_scat_dispersion_real
_atom_type_scat_dispersion_imag
_atom_type_scat_source
C C 0.0033 0.0016 'International Tables Vol C Tables 4.2.6.8 and 6.1.1.4'
H H 0.0000 0.0000 'International Tables Vol C Tables 4.2.6.8 and 6.1.1.4'
O O 0.0106 0.0060 'International Tables Vol C Tables 4.2.6.8 and 6.1.1.4'
S S 0.1246 0.1234 'International Tables Vol C Tables 4.2.6.8 and 6.1.1.4'
Ni Ni 0.3393 1.1124 'International Tables Vol C Tables 4.2.6.8 and 6.1.1.4'
Au Au -2.0133 8.8022 'International Tables Vol C Tables 4.2.6.8 and 6.1.1.4'

loop_
_geom_angle_atom_site_label_1
_geom_angle_atom_site_label_2
_geom_angle_atom_site_label_3
_geom_angle
C2 C1 C3 125.1(6)
C2 C1 S1 119.2(6)
C3 C1 S1 115.7(5)
C1 C2 C13 124.3(7)
C1 C2 S2 119.2(5)
C13 C2 S2 116.5(5)
C4 C3 C8 117.2(7)
C4 C3 C1 120.6(6)
C8 C3 C1 122.2(6)
C5 C4 C3 121.7(6)
C5 C4 H4 119.1
C3 C4 H4 119.1
C4 C5 C6 120.1(6)
C4 C5 H5 120.0
C6 C5 H5 120.0
O1 C6 C7 119.9(7)
O1 C6 C5 121.3(7)
C7 C6 C5 118.8(7)
C8 C7 C6 120.2(6)
C8 C7 H7 119.9
C6 C7 H7 119.9
C7 C8 C3 122.0(6)
C7 C8 H8 119.0
C3 C8 H8 119.0
O1 C9A C10A 111.7(11)
O1 C9A H9A1 109.3
C10A C9A H9A1 109.3
O1 C9A H9A2 109.3
C10A C9A H9A2 109.3
H9A1 C9A H9A2 107.9
C9A C10A C11A 109.3(11)
C9A C10A H10A 109.8
C11A C10A H10A 109.8
C9A C10A H10B 109.8
C11A C10A H10B 109.8
H10A C10A H10B 108.3
C10A C11A C12A 106.8(11)
C10A C11A H11A 110.4
C12A C11A H11A 110.4
C10A C11A H11B 110.4
C12A C11A H11B 110.4
H11A C11A H11B 108.6
C11A C12A H12A 109.5
C11A C12A H12B 109.5
H12A C12A H12B 109.5
C11A C12A H12C 109.5
H12A C12A H12C 109.5
H12B C12A H12C 109.5
O1 C9B C10B 108.7(19)
O1 C9B H9B1 109.9
C10B C9B H9B1 109.9
O1 C9B H9B2 109.9
C10B C9B H9B2 109.9
H9B1 C9B H9B2 108.3
C9B C10B H10C 108.1
C9B C10B H10D 108.1
H10C C10B H10D 107.3
C18 C13 C14 117.3(5)
C18 C13 C2 121.4(5)
C14 C13 C2 121.3(5)
C15 C14 C13 121.2(5)
C15 C14 H14 119.4
C13 C14 H14 119.4
C14 C15 C16 120.7(6)
C14 C15 H15 119.7
C16 C15 H15 119.7
O2 C16 C17 124.9(5)
O2 C16 C15 115.9(5)
C17 C16 C15 119.3(5)
C16 C17 C18 119.6(5)
C16 C17 H17 120.2
C18 C17 H17 120.2
C17 C18 C13 122.0(6)
C17 C18 H18 119.0
C13 C18 H18 119.0
O2 C19 C20 107.2(6)
O2 C19 H19A 110.3
C20 C19 H19A 110.3
O2 C19 H19B 110.3
C20 C19 H19B 110.3
H19A C19 H19B 108.5
C21 C20 C19 113.2(6)
C21 C20 H20A 108.9
C19 C20 H20A 108.9
C21 C20 H20B 108.9
C19 C20 H20B 108.9
H20A C20 H20B 107.8
C20 C21 C22 111.4(7)
C20 C21 H21A 109.3
C22 C21 H21A 109.3
C20 C21 H21B 109.3
C22 C21 H21B 109.3
H21A C21 H21B 108.0
C21 C22 H22A 109.5
C21 C22 H22B 109.5
H22A C22 H22B 109.5
C21 C22 H22C 109.5
H22A C22 H22C 109.5
H22B C22 H22C 109.5
C24 C23 C25 125.2(6)
C24 C23 S3 118.6(6)
C25 C23 S3 116.2(5)
C23 C24 C35 124.8(7)
C23 C24 S4 119.8(5)
C35 C24 S4 115.3(5)
C30 C25 C26 116.4(8)
C30 C25 C23 123.1(6)
C26 C25 C23 120.5(8)
C27 C26 C25 122.5(10)
C27 C26 H26 118.7
C25 C26 H26 118.7
C26 C27 C28 119.6(8)
C26 C27 H27 120.2
C28 C27 H27 120.2
O3 C28 C29 129.1(11)
O3 C28 C27 110.2(8)
C29 C28 C27 120.3(10)
C28 C29 C30 118.5(9)
C28 C29 H29 120.8
C30 C29 H29 120.8
C29 C30 C25 122.8(7)
C29 C30 H30 118.6
C25 C30 H30 118.6
O3 C31A C32A 106.9(8)
O3 C31A H31A 110.3
C32A C31A H31A 110.3
O3 C31A H31B 110.3
C32A C31A H31B 110.3
H31A C31A H31B 108.6
C33A C32A C31A 120(2)
C33A C32A H32A 107.2
C31A C32A H32A 107.2
C33A C32A H32B 107.2
C31A C32A H32B 107.2
H32A C32A H32B 106.9
C32A C33A C34A 153(3)
C32A C33A H33A 98.3
C34A C33A H33A 98.3
C32A C33A H33B 98.3
C34A C33A H33B 98.3
H33A C33A H33B 103.8
C33A C34A H34A 109.5
C33A C34A H34B 109.5
H34A C34A H34B 109.5
C33A C34A H34C 109.5
H34A C34A H34C 109.5
H34B C34A H34C 109.5
C36 C35 C40 118.3(3)
C36 C35 C24 121.0(3)
C40 C35 C24 120.6(5)
C35 C36 C37 120.3(4)
C35 C36 H36 119.8
C37 C36 H36 119.8
C38 C37 C36 120.1(6)
C38 C37 H37 119.9
C36 C37 H37 119.9
O4 C38 C37 124.6(7)
O4 C38 C39 115.4(7)
C37 C38 C39 120.0(6)
C38 C39 C40 120.5(7)
C38 C39 H39 119.7
C40 C39 H39 119.7
C39 C40 C35 120.6(7)
C39 C40 H40 119.7
C35 C40 H40 119.7
O4 C41 C42 106.1(13)
O4 C41 H41A 110.5
C42 C41 H41A 110.5
O4 C41 H41B 110.5
C42 C41 H41B 110.5
H41A C41 H41B 108.7
C42 C43 C44 105.3(13)
C42 C43 H43A 110.7
C44 C43 H43A 110.7
C42 C43 H43B 110.7
C44 C43 H43B 110.7
H43A C43 H43B 108.8
C43 C44 H44A 109.5
C43 C44 H44B 109.5
H44A C44 H44B 109.5
C43 C44 H44C 109.5
H44A C44 H44C 109.5
H44B C44 H44C 109.5
C9B O1 C6 114.1(11)
C9B O1 C9A 119.6(12)
C6 O1 C9A 125.8(7)
C16 O2 C19 118.2(5)
C28 O3 C31A 116.7(9)
C38 O4 C41 118.5(9)
C1 S1 Ni1 105.9(3)
C2 S2 Ni1 105.6(2)
C23 S3 Ni1 105.8(3)
C24 S4 Ni1 105.1(2)
S3 Ni1 S4 90.30(6)
S3 Ni1 S1 179.05(6)
S4 Ni1 S1 89.55(6)
S3 Ni1 S2 90.20(6)
S4 Ni1 S2 175.14(6)
S1 Ni1 S2 90.03(6)
C41 C42 C43 113.8(13)
C41 C42 H42A 108.8
C43 C42 H42A 108.8
C41 C42 H42B 108.8
C43 C42 H42B 108.8
H42A C42 H42B 107.7

loop_
_geom_bond_atom_site_label_1
_geom_bond_atom_site_label_2
_geom_bond_distance
C1 C2 1.408(9)
C1 C3 1.450(10)
C1 S1 1.728(6)
C2 C13 1.469(8)
C2 S2 1.727(8)
C3 C4 1.400(8)
C3 C8 1.411(9)
C4 C5 1.381(10)
C4 H4 0.9300
C5 C6 1.413(10)
C5 H5 0.9300
C6 O1 1.352(10)
C6 C7 1.400(11)
C7 C8 1.371(12)
C7 H7 0.9300
C8 H8 0.9300
C9A O1 1.489(13)
C9A C10A 1.513(18)
C9A H9A1 0.9700
C9A H9A2 0.9700
C10A C11A 1.566(19)
C10A H10A 0.9700
C10A H10B 0.9700
C11A C12A 1.604(17)
C11A H11A 0.9700
C11A H11B 0.9700
C12A H12A 0.9600
C12A H12B 0.9600
C12A H12C 0.9600
C9B O1 1.30(2)
C9B C10B 1.43(3)
C9B H9B1 0.9700
C9B H9B2 0.9700
C10B H10C 0.9700
C10B H10D 0.9700
C13 C18 1.400(7)
C13 C14 1.401(9)
C14 C15 1.372(8)
C14 H14 0.9300
C15 C16 1.401(8)
C15 H15 0.9300
C16 O2 1.361(7)
C16 C17 1.384(9)
C17 C18 1.388(8)
C17 H17 0.9300
C18 H18 0.9300
C19 O2 1.443(7)
C19 C20 1.509(10)
C19 H19A 0.9700
C19 H19B 0.9700
C20 C21 1.498(12)
C20 H20A 0.9700
C20 H20B 0.9700
C21 C22 1.530(10)
C21 H21A 0.9700
C21 H21B 0.9700
C22 H22A 0.9600
C22 H22B 0.9600
C22 H22C 0.9600
C23 C24 1.399(9)
C23 C25 1.476(11)
C23 S3 1.727(6)
C24 C35 1.474(7)
C24 S4 1.724(8)
C25 C30 1.397(11)
C25 C26 1.403(10)
C26 C27 1.346(17)
C26 H26 0.9300
C27 C28 1.416(17)
C27 H27 0.9300
C28 O3 1.284(12)
C28 C29 1.373(11)
C29 C30 1.390(11)
C29 H29 0.9300
C30 H30 0.9300
C31A O3 1.437(8)
C31A C32A 1.531(9)
C31A H31A 0.9700
C31A H31B 0.9700
C32A C33A 1.19(3)
C32A H32A 0.9700
C32A H32B 0.9700
C33A C34A 1.524(10)
C33A H33A 0.9700
C33A H33B 0.9700
C34A H34A 0.9600
C34A H34B 0.9600
C34A H34C 0.9600
C35 C36 1.3964
C35 C40 1.410(9)
C36 C37 1.407(7)
C36 H36 0.9300
C37 C38 1.382(11)
C37 H37 0.9300
C38 O4 1.369(8)
C38 C39 1.382(11)
C39 C40 1.387(9)
C39 H39 0.9300
C40 H40 0.9300
C41 O4 1.438(15)
C41 C42 1.486(18)
C41 H41A 0.9700
C41 H41B 0.9700
C43 C42 1.499(19)
C43 C44 1.81(2)
C43 H43A 0.9700
C43 H43B 0.9700
C44 H44A 0.9600
C44 H44B 0.9600
C44 H44C 0.9600
S1 Ni1 2.183(2)
S2 Ni1 2.1924(15)
S3 Ni1 2.174(2)
S4 Ni1 2.1812(15)
C42 H42A 0.9700
C42 H42B 0.9700

loop_
_geom_torsion_atom_site_label_1
_geom_torsion_atom_site_label_2
_geom_torsion_atom_site_label_3
_geom_torsion_atom_site_label_4
_geom_torsion
C3 C1 C2 C13 -7.8(10)
S1 C1 C2 C13 174.2(5)
C3 C1 C2 S2 173.5(5)
S1 C1 C2 S2 -4.5(7)
C2 C1 C3 C4 139.7(6)
S1 C1 C3 C4 -42.3(7)
C2 C1 C3 C8 -42.2(9)
S1 C1 C3 C8 135.9(5)
C8 C3 C4 C5 1.3(9)
C1 C3 C4 C5 179.5(6)
C3 C4 C5 C6 0.0(10)
C4 C5 C6 O1 179.2(6)
C4 C5 C6 C7 -1.2(10)
O1 C6 C7 C8 -179.3(6)
C5 C6 C7 C8 1.1(11)
C6 C7 C8 C3 0.2(11)
C4 C3 C8 C7 -1.4(10)
C1 C3 C8 C7 -179.6(6)
O1 C9A C10A C11A 55.0(14)
C9A C10A C11A C12A 171.0(11)
C1 C2 C13 C18 138.3(7)
S2 C2 C13 C18 -43.0(9)
C1 C2 C13 C14 -41.4(10)
S2 C2 C13 C14 137.4(6)
C18 C13 C14 C15 -1.9(11)
C2 C13 C14 C15 177.8(7)
C13 C14 C15 C16 -0.4(12)
C14 C15 C16 O2 -178.1(7)
C14 C15 C16 C17 1.8(11)
O2 C16 C17 C18 179.0(7)
C15 C16 C17 C18 -0.8(11)
C16 C17 C18 C13 -1.5(12)
C14 C13 C18 C17 2.9(11)
C2 C13 C18 C17 -176.8(7)
O2 C19 C20 C21 64.9(8)
C19 C20 C21 C22 178.3(6)
C25 C23 C24 C35 -8.8(10)
S3 C23 C24 C35 172.8(4)
C25 C23 C24 S4 173.3(5)
S3 C23 C24 S4 -5.1(8)
C24 C23 C25 C30 -35.3(10)
S3 C23 C25 C30 143.2(6)
C24 C23 C25 C26 147.1(9)
S3 C23 C25 C26 -34.4(10)
C30 C25 C26 C27 1.5(17)
C23 C25 C26 C27 179.3(11)
C25 C26 C27 C28 -2(2)
C26 C27 C28 O3 175.1(13)
C26 C27 C28 C29 1(2)
O3 C28 C29 C30 -173.3(12)
C27 C28 C29 C30 -0.9(16)
C28 C29 C30 C25 0.7(12)
C26 C25 C30 C29 -1.0(11)
C23 C25 C30 C29 -178.7(6)
O3 C31A C32A C33A -150(3)
C31A C32A C33A C34A 169(6)
C23 C24 C35 C36 134.7(5)
S4 C24 C35 C36 -47.3(5)
C23 C24 C35 C40 -46.0(8)
S4 C24 C35 C40 132.0(5)
C40 C35 C36 C37 2.3(5)
C24 C35 C36 C37 -178.4(6)
C35 C36 C37 C38 -1.9(8)
C36 C37 C38 O4 179.1(6)
C36 C37 C38 C39 0.4(10)
O4 C38 C39 C40 -178.2(6)
C37 C38 C39 C40 0.7(11)
C38 C39 C40 C35 -0.2(10)
C36 C35 C40 C39 -1.3(8)
C24 C35 C40 C39 179.4(6)
C10B C9B O1 C6 175.4(14)
C10B C9B O1 C9A 3(2)
C7 C6 O1 C9B 12.6(15)
C5 C6 O1 C9B -167.8(14)
C7 C6 O1 C9A -175.9(8)
C5 C6 O1 C9A 3.7(12)
C10A C9A O1 C9B -2.9(18)
C10A C9A O1 C6 -174.0(8)
C17 C16 O2 C19 -3.0(11)
C15 C16 O2 C19 176.9(6)
C20 C19 O2 C16 -175.1(6)
C29 C28 O3 C31A -12(2)
C27 C28 O3 C31A 175.1(12)
C32A C31A O3 C28 -163.9(15)
C37 C38 O4 C41 1.3(13)
C39 C38 O4 C41 -179.9(10)
C42 C41 O4 C38 -176.6(10)
C2 C1 S1 Ni1 2.1(5)
C3 C1 S1 Ni1 -176.1(4)
C1 C2 S2 Ni1 4.4(5)
C13 C2 S2 Ni1 -174.4(4)
C24 C23 S3 Ni1 1.0(6)
C25 C23 S3 Ni1 -177.6(5)
C23 C24 S4 Ni1 6.4(6)
C35 C24 S4 Ni1 -171.7(4)
C23 S3 Ni1 S4 2.2(2)
C23 S3 Ni1 S1 83(3)
C23 S3 Ni1 S2 -172.9(2)
C24 S4 Ni1 S3 -4.3(2)
C24 S4 Ni1 S1 176.6(2)
C24 S4 Ni1 S2 91.6(9)
C1 S1 Ni1 S3 104(3)
C1 S1 Ni1 S4 -174.7(2)
C1 S1 Ni1 S2 0.5(2)
C2 S2 Ni1 S3 178.6(2)
C2 S2 Ni1 S4 82.6(9)
C2 S2 Ni1 S1 -2.4(2)
O4 C41 C42 C43 65.4(19)
C44 C43 C42 C41 -158.2(14)
